data_7035834
loop_
_publ_author_name
'Patel, Dipti'
'Wooles, Ashley'
'Cornish, Andrew D.'
'Steven, Lindsey'
'Davies, E. Stephen'
'Evans, David J.'
'McMaster, Jonathan'
'Lewis, William'
'Blake, Alexander J.'
'Liddle, Stephen T.'

_publ_section_title
;
 Synthesis and characterisation of halide, separated ion pair, and hydride
 cyclopentadienyl iron bis(diphenylphosphino)ethane derivatives.
;
_journal_issue 31
_journal_name_full 'Dalton transactions (Cambridge, England : 2003)'
_journal_page_first 14159
_journal_page_last 14177
_journal_paper_doi 10.1039/c5dt00704f
_journal_volume 44
_journal_year 2015
_chemical_formula_moiety 'C37 H45 Br Fe P2 Si2'
_chemical_formula_sum 'C37 H45 Br Fe P2 Si2'
_chemical_formula_weight 743.61
_chemical_name_systematic
; 
 ? 
;
_space_group_IT_number 14
_symmetry_cell_setting monoclinic
_symmetry_space_group_name_Hall '-P 2ybc'
_symmetry_space_group_name_H-M 'P 1 21/c 1'
_atom_sites_solution_hydrogens 'geom, Me from difmap'
_atom_sites_solution_primary direct
_atom_sites_solution_secondary difmap
_audit_creation_method
;
CrysAlisPro, Oxford Diffraction Ltd.,
Version 1.171.35.19 (release 27-10-2011 CrysAlis171 .NET)
(compiled Oct 27 2011,15:02:11)
;
_audit_update_record
;
2015-05-11 deposited with the CCDC.
2015-07-07 downloaded from the CCDC.
;
_cell_angle_alpha 90.00
_cell_angle_beta 107.898(5)
_cell_angle_gamma 90.00
_cell_formula_units_Z 4
_cell_length_a 15.3210(8)
_cell_length_b 22.5883(10)
_cell_length_c 10.6683(5)
_cell_measurement_reflns_used 4529
_cell_measurement_temperature 90(2)
_cell_measurement_theta_max 74.39
_cell_measurement_theta_min 3.61
_cell_volume 3513.4(3)
_computing_cell_refinement
;
CrysAlisPro, Agilent Technologies,
Version 1.171.35.19 (release 27-10-2011 CrysAlis171 .NET)
(compiled Oct 27 2011,15:02:11)
;
_computing_data_collection
;
CrysAlisPro, Agilent Technologies,
Version 1.171.35.19 (release 27-10-2011 CrysAlis171 .NET)
(compiled Oct 27 2011,15:02:11)
;
_computing_data_reduction
;
CrysAlisPro, Agilent Technologies,
Version 1.171.35.19 (release 27-10-2011 CrysAlis171 .NET)
(compiled Oct 27 2011,15:02:11)
;
_computing_molecular_graphics 'SHELXTL (Sheldrick, 2008)'
_computing_publication_material 'enCIFer(Allen et al.,2004);PLATON(Spek,2003)'
_computing_structure_refinement 'SHELXL-97 (Sheldrick, 1997)'
_computing_structure_solution 'SHELXS-97 (Sheldrick, 1990)'
_diffrn_ambient_temperature 90(2)
_diffrn_detector_area_resol_mean 10.3613
_diffrn_measured_fraction_theta_full 1.000
_diffrn_measured_fraction_theta_max 0.973
_diffrn_measurement_device_type 'SuperNova, Single source at offset), Atlas'
_diffrn_measurement_method '\w scans'
_diffrn_radiation_monochromator mirror
_diffrn_radiation_source 'SuperNova (Cu) X-ray Source'
_diffrn_radiation_type CuK\a
_diffrn_radiation_wavelength 1.54184
_diffrn_reflns_av_R_equivalents 0.0675
_diffrn_reflns_av_sigmaI/netI 0.0710
_diffrn_reflns_limit_h_max 14
_diffrn_reflns_limit_h_min -18
_diffrn_reflns_limit_k_max 27
_diffrn_reflns_limit_k_min -26
_diffrn_reflns_limit_l_max 12
_diffrn_reflns_limit_l_min -13
_diffrn_reflns_number 16543
_diffrn_reflns_theta_full 67.50
_diffrn_reflns_theta_max 74.56
_diffrn_reflns_theta_min 3.61
_diffrn_standards_decay_% 0
_diffrn_standards_number 0
_exptl_absorpt_coefficient_mu 6.473
_exptl_absorpt_correction_T_max 0.993
_exptl_absorpt_correction_T_min 0.564
_exptl_absorpt_correction_type gaussian
_exptl_absorpt_process_details
;
CrysAlisPro, Agilent Technologies,
Version 1.171.35.19 (release 27-10-2011 CrysAlis171 .NET)
(compiled Oct 27 2011,15:02:11)
Numerical absorption correction based on gaussian integration over
            a multifaceted crystal model
;
_exptl_crystal_colour red
_exptl_crystal_density_diffrn 1.406
_exptl_crystal_density_method 'not measured'
_exptl_crystal_description plate
_exptl_crystal_F_000 1544
_exptl_crystal_size_max 0.1847
_exptl_crystal_size_mid 0.0809
_exptl_crystal_size_min 0.0127
_refine_diff_density_max 1.479
_refine_diff_density_min -1.047
_refine_diff_density_rms 0.154
_refine_ls_extinction_method none
_refine_ls_goodness_of_fit_ref 1.073
_refine_ls_hydrogen_treatment constr
_refine_ls_matrix_type full
_refine_ls_number_parameters 394
_refine_ls_number_reflns 6998
_refine_ls_number_restraints 0
_refine_ls_restrained_S_all 1.073
_refine_ls_R_factor_all 0.0783
_refine_ls_R_factor_gt 0.0630
_refine_ls_shift/su_max 0.001
_refine_ls_shift/su_mean 0.000
_refine_ls_structure_factor_coef Fsqd
_refine_ls_weighting_details 'calc w=1/[\s^2^(Fo^2^)+(0.1074P)^2^+4.5421P] where P=(Fo^2^+2Fc^2^)/3'
_refine_ls_weighting_scheme calc
_refine_ls_wR_factor_gt 0.1786
_refine_ls_wR_factor_ref 0.1905
_reflns_number_gt 5634
_reflns_number_total 6998
_reflns_threshold_expression I>2\s(I)
_cod_data_source_file c5dt00704f2.cif
_cod_data_source_block 4Br
_cod_depositor_comments 'Adding full bibliography for 7035824--7035849.cif.'
_cod_original_sg_symbol_H-M 'P 21/c'
_cod_database_code 7035834

loop_
_symmetry_equiv_pos_as_xyz
'x, y, z'
'-x, y+1/2, -z+1/2'
'-x, -y, -z'
'x, -y-1/2, z-1/2'

loop_
_atom_site_label
_atom_site_type_symbol
_atom_site_fract_x
_atom_site_fract_y
_atom_site_fract_z
_atom_site_U_iso_or_equiv
_atom_site_adp_type
_atom_site_occupancy
_atom_site_symmetry_multiplicity
_atom_site_calc_flag
_atom_site_refinement_flags
Br1 Br 0.30096(3) 0.49860(2) 0.49617(4) 0.02224(17) Uani 1 1 d .
Fe1 Fe 0.22387(5) 0.50919(3) 0.25790(7) 0.01616(19) Uani 1 1 d .
C1 C 0.4291(3) 0.4512(2) 0.3072(4) 0.0220(10) Uani 1 1 d .
H1A H 0.4458 0.4352 0.3979 0.026 Uiso 1 1 calc R
H1B H 0.4679 0.4315 0.2607 0.026 Uiso 1 1 calc R
C2 C 0.4468(3) 0.5185(2) 0.3123(5) 0.0231(10) Uani 1 1 d .
H2A H 0.4912 0.5276 0.2644 0.028 Uiso 1 1 calc R
H2B H 0.4746 0.5308 0.4052 0.028 Uiso 1 1 calc R
P1 P 0.30626(8) 0.43541(5) 0.22035(10) 0.0170(2) Uani 1 1 d .
C3 C 0.2895(3) 0.3603(2) 0.2734(5) 0.0205(9) Uani 1 1 d .
C4 C 0.2366(3) 0.3199(2) 0.1843(5) 0.0241(10) Uani 1 1 d .
H4 H 0.2119 0.3309 0.0944 0.029 Uiso 1 1 calc R
C5 C 0.2187(4) 0.2639(3) 0.2236(6) 0.0311(11) Uani 1 1 d .
H5 H 0.1835 0.2366 0.1605 0.037 Uiso 1 1 calc R
C6 C 0.2529(4) 0.2477(2) 0.3566(6) 0.0314(12) Uani 1 1 d .
H6 H 0.2392 0.2100 0.3851 0.038 Uiso 1 1 calc R
C7 C 0.3069(4) 0.2876(3) 0.4455(5) 0.0340(12) Uani 1 1 d .
H7 H 0.3314 0.2765 0.5354 0.041 Uiso 1 1 calc R
C8 C 0.3260(4) 0.3433(2) 0.4067(5) 0.0280(11) Uani 1 1 d .
H8 H 0.3634 0.3700 0.4693 0.034 Uiso 1 1 calc R
C9 C 0.3085(3) 0.4204(2) 0.0510(4) 0.0188(9) Uani 1 1 d .
C10 C 0.2503(3) 0.4495(2) -0.0572(4) 0.0219(10) Uani 1 1 d .
H10 H 0.2049 0.4757 -0.0456 0.026 Uiso 1 1 calc R
C11 C 0.2579(3) 0.4404(2) -0.1833(5) 0.0239(10) Uani 1 1 d .
H11 H 0.2174 0.4602 -0.2569 0.029 Uiso 1 1 calc R
C12 C 0.3239(4) 0.4029(2) -0.2012(5) 0.0246(10) Uani 1 1 d .
H12 H 0.3290 0.3971 -0.2868 0.030 Uiso 1 1 calc R
C13 C 0.3832(3) 0.3735(2) -0.0934(5) 0.0260(10) Uani 1 1 d .
H13 H 0.4295 0.3481 -0.1053 0.031 Uiso 1 1 calc R
C14 C 0.3744(4) 0.3814(2) 0.0311(5) 0.0235(10) Uani 1 1 d .
H14 H 0.4134 0.3603 0.1038 0.028 Uiso 1 1 calc R
P2 P 0.34078(8) 0.56186(5) 0.23907(11) 0.0174(2) Uani 1 1 d .
C15 C 0.3756(3) 0.6336(2) 0.3221(4) 0.0204(9) Uani 1 1 d .
C16 C 0.4275(4) 0.6737(2) 0.2767(5) 0.0272(11) Uani 1 1 d .
H16 H 0.4454 0.6642 0.2014 0.033 Uiso 1 1 calc R
C17 C 0.4537(4) 0.7276(3) 0.3399(5) 0.0321(12) Uani 1 1 d .
H17 H 0.4901 0.7544 0.3089 0.039 Uiso 1 1 calc R
C18 C 0.4260(4) 0.7421(3) 0.4491(6) 0.0332(12) Uani 1 1 d .
H18 H 0.4420 0.7793 0.4913 0.040 Uiso 1 1 calc R
C19 C 0.3757(4) 0.7021(3) 0.4953(5) 0.0352(13) Uani 1 1 d .
H19 H 0.3581 0.7116 0.5709 0.042 Uiso 1 1 calc R
C20 C 0.3499(4) 0.6478(2) 0.4328(5) 0.0281(11) Uani 1 1 d .
H20 H 0.3150 0.6206 0.4656 0.034 Uiso 1 1 calc R
C21 C 0.3410(3) 0.5797(2) 0.0719(4) 0.0205(9) Uani 1 1 d .
C22 C 0.3967(3) 0.5510(2) 0.0087(5) 0.0243(10) Uani 1 1 d .
H22 H 0.4410 0.5230 0.0554 0.029 Uiso 1 1 calc R
C23 C 0.3874(4) 0.5637(3) -0.1233(5) 0.0297(11) Uani 1 1 d .
H23 H 0.4242 0.5431 -0.1663 0.036 Uiso 1 1 calc R
C24 C 0.3260(4) 0.6051(3) -0.1908(5) 0.0293(11) Uani 1 1 d .
H24 H 0.3203 0.6131 -0.2804 0.035 Uiso 1 1 calc R
C25 C 0.2720(4) 0.6355(3) -0.1291(5) 0.0277(11) Uani 1 1 d .
H25 H 0.2304 0.6650 -0.1755 0.033 Uiso 1 1 calc R
C26 C 0.2791(4) 0.6225(2) 0.0002(5) 0.0246(10) Uani 1 1 d .
H26 H 0.2414 0.6430 0.0416 0.030 Uiso 1 1 calc R
C27 C 0.0924(3) 0.4735(2) 0.2457(4) 0.0199(9) Uani 1 1 d .
C28 C 0.1042(3) 0.4822(2) 0.1185(5) 0.0203(9) Uani 1 1 d .
H28 H 0.1018 0.4519 0.0559 0.024 Uiso 1 1 calc R
C29 C 0.1200(3) 0.5431(2) 0.1004(4) 0.0198(9) Uani 1 1 d .
H29 H 0.1303 0.5597 0.0244 0.024 Uiso 1 1 calc R
C30 C 0.1180(3) 0.5755(2) 0.2155(4) 0.0190(9) Uani 1 1 d .
C31 C 0.1033(3) 0.5317(2) 0.3025(4) 0.0201(9) Uani 1 1 d .
H31 H 0.1010 0.5400 0.3887 0.024 Uiso 1 1 calc R
Si1 Si 0.03828(9) 0.41208(6) 0.31204(12) 0.0199(3) Uani 1 1 d .
C32 C -0.0692(4) 0.4459(2) 0.3277(5) 0.0269(11) Uani 1 1 d .
H32A H -0.0535 0.4789 0.3904 0.040 Uiso 1 1 calc R
H32B H -0.1037 0.4160 0.3594 0.040 Uiso 1 1 calc R
H32C H -0.1067 0.4606 0.2416 0.040 Uiso 1 1 calc R
C33 C 0.1101(4) 0.3854(3) 0.4762(5) 0.0335(12) Uani 1 1 d .
H33A H 0.1674 0.3688 0.4688 0.050 Uiso 1 1 calc R
H33B H 0.0767 0.3548 0.5080 0.050 Uiso 1 1 calc R
H33C H 0.1240 0.4186 0.5384 0.050 Uiso 1 1 calc R
C34 C 0.0046(4) 0.3492(2) 0.1932(5) 0.0279(11) Uani 1 1 d .
H34A H -0.0356 0.3638 0.1087 0.042 Uiso 1 1 calc R
H34B H -0.0279 0.3192 0.2282 0.042 Uiso 1 1 calc R
H34C H 0.0597 0.3316 0.1804 0.042 Uiso 1 1 calc R
Si2 Si 0.09414(9) 0.65479(6) 0.24328(12) 0.0219(3) Uani 1 1 d .
C35 C 0.1533(4) 0.7117(2) 0.1719(5) 0.0263(10) Uani 1 1 d .
H35A H 0.2195 0.7095 0.2157 0.039 Uiso 1 1 calc R
H35B H 0.1310 0.7511 0.1851 0.039 Uiso 1 1 calc R
H35C H 0.1404 0.7043 0.0775 0.039 Uiso 1 1 calc R
C36 C -0.0325(4) 0.6646(3) 0.1621(6) 0.0326(12) Uani 1 1 d .
H36A H -0.0473 0.6568 0.0675 0.049 Uiso 1 1 calc R
H36B H -0.0500 0.7053 0.1756 0.049 Uiso 1 1 calc R
H36C H -0.0662 0.6369 0.2008 0.049 Uiso 1 1 calc R
C37 C 0.1180(5) 0.6688(3) 0.4226(5) 0.0365(13) Uani 1 1 d .
H37A H 0.0733 0.6475 0.4543 0.055 Uiso 1 1 calc R
H37B H 0.1134 0.7114 0.4375 0.055 Uiso 1 1 calc R
H37C H 0.1800 0.6551 0.4703 0.055 Uiso 1 1 calc R

loop_
_atom_site_aniso_label
_atom_site_aniso_U_11
_atom_site_aniso_U_22
_atom_site_aniso_U_33
_atom_site_aniso_U_23
_atom_site_aniso_U_13
_atom_site_aniso_U_12
Br1 0.0249(3) 0.0296(3) 0.0123(2) 0.00120(17) 0.00574(19) 0.00029(19)
Fe1 0.0187(4) 0.0186(4) 0.0119(3) -0.0002(3) 0.0057(3) -0.0006(3)
C1 0.024(2) 0.025(2) 0.016(2) -0.0016(18) 0.0032(17) -0.0028(19)
C2 0.022(2) 0.028(3) 0.018(2) 0.0019(19) 0.0050(18) 0.002(2)
P1 0.0200(5) 0.0189(5) 0.0123(5) 0.0002(4) 0.0052(4) 0.0001(4)
C3 0.025(2) 0.019(2) 0.020(2) 0.0017(18) 0.0108(18) 0.0017(18)
C4 0.022(2) 0.027(3) 0.025(2) 0.003(2) 0.0096(19) -0.0001(19)
C5 0.033(3) 0.027(3) 0.034(3) -0.001(2) 0.012(2) 0.000(2)
C6 0.029(3) 0.026(3) 0.043(3) 0.012(2) 0.017(2) 0.006(2)
C7 0.033(3) 0.039(3) 0.030(3) 0.014(2) 0.009(2) 0.004(2)
C8 0.032(3) 0.031(3) 0.020(2) 0.005(2) 0.007(2) 0.001(2)
C9 0.019(2) 0.021(2) 0.016(2) -0.0007(17) 0.0062(17) -0.0035(18)
C10 0.030(2) 0.022(2) 0.016(2) -0.0016(18) 0.0107(18) -0.0018(19)
C11 0.029(3) 0.027(3) 0.016(2) 0.0026(19) 0.0067(18) -0.001(2)
C12 0.031(3) 0.029(3) 0.015(2) -0.0004(19) 0.0086(19) -0.002(2)
C13 0.025(2) 0.031(3) 0.027(2) -0.004(2) 0.014(2) -0.001(2)
C14 0.030(3) 0.024(2) 0.019(2) -0.0012(19) 0.0107(19) 0.002(2)
P2 0.0193(5) 0.0200(6) 0.0138(5) -0.0001(4) 0.0066(4) -0.0012(4)
C15 0.022(2) 0.022(2) 0.017(2) -0.0049(18) 0.0048(17) -0.0011(18)
C16 0.030(3) 0.030(3) 0.023(2) 0.000(2) 0.010(2) -0.006(2)
C17 0.036(3) 0.028(3) 0.030(3) 0.000(2) 0.006(2) -0.009(2)
C18 0.035(3) 0.028(3) 0.033(3) -0.007(2) 0.005(2) -0.004(2)
C19 0.046(3) 0.034(3) 0.029(3) -0.008(2) 0.015(2) -0.003(3)
C20 0.033(3) 0.030(3) 0.024(2) -0.004(2) 0.013(2) -0.005(2)
C21 0.020(2) 0.025(2) 0.016(2) -0.0014(18) 0.0051(17) -0.0059(19)
C22 0.027(2) 0.028(3) 0.020(2) 0.0001(19) 0.0110(19) -0.002(2)
C23 0.040(3) 0.031(3) 0.026(2) -0.007(2) 0.021(2) -0.007(2)
C24 0.037(3) 0.036(3) 0.017(2) 0.002(2) 0.011(2) -0.008(2)
C25 0.029(3) 0.032(3) 0.020(2) 0.006(2) 0.0050(19) -0.001(2)
C26 0.028(2) 0.028(3) 0.021(2) 0.0006(19) 0.0109(19) 0.000(2)
C27 0.021(2) 0.023(2) 0.017(2) -0.0014(18) 0.0078(17) -0.0012(18)
C28 0.018(2) 0.026(2) 0.018(2) -0.0019(18) 0.0062(17) -0.0022(18)
C29 0.021(2) 0.024(2) 0.0135(19) -0.0022(18) 0.0047(17) -0.0002(19)
C30 0.024(2) 0.020(2) 0.016(2) 0.0017(18) 0.0108(17) -0.0004(18)
C31 0.019(2) 0.023(2) 0.018(2) -0.0015(18) 0.0057(17) 0.0008(18)
Si1 0.0209(6) 0.0221(6) 0.0177(6) 0.0024(5) 0.0076(5) -0.0007(5)
C32 0.031(3) 0.031(3) 0.024(2) 0.005(2) 0.017(2) 0.002(2)
C33 0.028(3) 0.043(3) 0.027(3) 0.014(2) 0.006(2) 0.001(2)
C34 0.025(2) 0.025(3) 0.034(3) 0.002(2) 0.009(2) 0.001(2)
Si2 0.0276(7) 0.0198(6) 0.0207(6) -0.0016(5) 0.0112(5) 0.0001(5)
C35 0.036(3) 0.020(2) 0.025(2) 0.0008(19) 0.012(2) 0.003(2)
C36 0.026(3) 0.032(3) 0.042(3) 0.004(2) 0.014(2) 0.007(2)
C37 0.056(4) 0.033(3) 0.027(3) -0.006(2) 0.022(3) -0.007(3)

loop_
_atom_type_symbol
_atom_type_description
_atom_type_scat_dispersion_real
_atom_type_scat_dispersion_imag
_atom_type_scat_source
C C 0.0181 0.0091 'International Tables Vol C Tables 4.2.6.8 and 6.1.1.4'
H H 0.0000 0.0000 'International Tables Vol C Tables 4.2.6.8 and 6.1.1.4'
Si Si 0.2541 0.3302 'International Tables Vol C Tables 4.2.6.8 and 6.1.1.4'
P P 0.2955 0.4335 'International Tables Vol C Tables 4.2.6.8 and 6.1.1.4'
Fe Fe -1.1336 3.1974 'International Tables Vol C Tables 4.2.6.8 and 6.1.1.4'
Br Br -0.6763 1.2805 'International Tables Vol C Tables 4.2.6.8 and 6.1.1.4'

loop_
_geom_angle_atom_site_label_1
_geom_angle_atom_site_label_2
_geom_angle_atom_site_label_3
_geom_angle
C28 Fe1 C29 40.09(19)
C28 Fe1 C31 65.66(18)
C29 Fe1 C31 65.55(18)
C28 Fe1 C27 39.92(18)
C29 Fe1 C27 67.37(18)
C31 Fe1 C27 39.57(19)
C28 Fe1 C30 66.95(19)
C29 Fe1 C30 39.74(17)
C31 Fe1 C30 38.97(17)
C27 Fe1 C30 67.29(18)
C28 Fe1 P1 94.45(14)
C29 Fe1 P1 118.19(13)
C31 Fe1 P1 144.67(14)
C27 Fe1 P1 106.59(14)
C30 Fe1 P1 157.90(13)
C28 Fe1 P2 131.15(14)
C29 Fe1 P2 99.76(14)
C31 Fe1 P2 133.00(14)
C27 Fe1 P2 166.65(14)
C30 Fe1 P2 100.73(13)
P1 Fe1 P2 82.24(5)
C28 Fe1 Br1 138.77(14)
C29 Fe1 Br1 151.33(13)
C31 Fe1 Br1 88.04(13)
C27 Fe1 Br1 99.81(13)
C30 Fe1 Br1 112.10(12)
P1 Fe1 Br1 89.67(4)
P2 Fe1 Br1 90.07(4)
C2 C1 P1 110.3(3)
C2 C1 H1A 109.6
P1 C1 H1A 109.6
C2 C1 H1B 109.6
P1 C1 H1B 109.6
H1A C1 H1B 108.1
C1 C2 P2 112.6(3)
C1 C2 H2A 109.1
P2 C2 H2A 109.1
C1 C2 H2B 109.1
P2 C2 H2B 109.1
H2A C2 H2B 107.8
C3 P1 C9 100.3(2)
C3 P1 C1 103.9(2)
C9 P1 C1 101.7(2)
C3 P1 Fe1 120.16(16)
C9 P1 Fe1 120.08(16)
C1 P1 Fe1 108.25(16)
C4 C3 C8 118.7(5)
C4 C3 P1 120.4(4)
C8 C3 P1 120.8(4)
C3 C4 C5 121.5(5)
C3 C4 H4 119.3
C5 C4 H4 119.3
C4 C5 C6 119.8(5)
C4 C5 H5 120.1
C6 C5 H5 120.1
C7 C6 C5 118.9(5)
C7 C6 H6 120.6
C5 C6 H6 120.6
C6 C7 C8 121.6(5)
C6 C7 H7 119.2
C8 C7 H7 119.2
C7 C8 C3 119.5(5)
C7 C8 H8 120.2
C3 C8 H8 120.2
C10 C9 C14 118.7(4)
C10 C9 P1 121.7(4)
C14 C9 P1 119.6(4)
C9 C10 C11 120.4(5)
C9 C10 H10 119.8
C11 C10 H10 119.8
C12 C11 C10 120.3(5)
C12 C11 H11 119.8
C10 C11 H11 119.8
C11 C12 C13 120.0(4)
C11 C12 H12 120.0
C13 C12 H12 120.0
C14 C13 C12 119.7(5)
C14 C13 H13 120.1
C12 C13 H13 120.1
C13 C14 C9 120.8(5)
C13 C14 H14 119.6
C9 C14 H14 119.6
C21 P2 C15 100.8(2)
C21 P2 C2 105.2(2)
C15 P2 C2 100.1(2)
C21 P2 Fe1 116.84(15)
C15 P2 Fe1 123.49(16)
C2 P2 Fe1 107.92(17)
C16 C15 C20 119.2(5)
C16 C15 P2 121.2(4)
C20 C15 P2 119.6(4)
C15 C16 C17 120.8(5)
C15 C16 H16 119.6
C17 C16 H16 119.6
C16 C17 C18 119.6(5)
C16 C17 H17 120.2
C18 C17 H17 120.2
C19 C18 C17 119.6(5)
C19 C18 H18 120.2
C17 C18 H18 120.2
C18 C19 C20 121.0(5)
C18 C19 H19 119.5
C20 C19 H19 119.5
C15 C20 C19 119.7(5)
C15 C20 H20 120.1
C19 C20 H20 120.1
C22 C21 C26 117.7(4)
C22 C21 P2 123.6(4)
C26 C21 P2 118.6(4)
C21 C22 C23 120.1(5)
C21 C22 H22 119.9
C23 C22 H22 119.9
C24 C23 C22 120.8(5)
C24 C23 H23 119.6
C22 C23 H23 119.6
C23 C24 C25 120.2(5)
C23 C24 H24 119.9
C25 C24 H24 119.9
C26 C25 C24 119.5(5)
C26 C25 H25 120.2
C24 C25 H25 120.2
C25 C26 C21 121.5(5)
C25 C26 H26 119.2
C21 C26 H26 119.2
C28 C27 C31 103.9(4)
C28 C27 Si1 131.4(4)
C31 C27 Si1 121.9(3)
C28 C27 Fe1 67.4(3)
C31 C27 Fe1 69.1(3)
Si1 C27 Fe1 141.2(3)
C29 C28 C27 109.8(4)
C29 C28 Fe1 70.2(3)
C27 C28 Fe1 72.7(3)
C29 C28 H28 125.1
C27 C28 H28 125.1
Fe1 C28 H28 123.6
C28 C29 C30 109.1(4)
C28 C29 Fe1 69.7(3)
C30 C29 Fe1 73.0(3)
C28 C29 H29 125.4
C30 C29 H29 125.4
Fe1 C29 H29 123.4
C31 C30 C29 104.7(4)
C31 C30 Si2 119.0(3)
C29 C30 Si2 132.8(3)
C31 C30 Fe1 68.8(3)
C29 C30 Fe1 67.2(3)
Si2 C30 Fe1 143.6(3)
C30 C31 C27 112.5(4)
C30 C31 Fe1 72.2(3)
C27 C31 Fe1 71.3(3)
C30 C31 H31 123.8
C27 C31 H31 123.8
Fe1 C31 H31 124.3
C33 Si1 C27 113.3(2)
C33 Si1 C34 110.7(3)
C27 Si1 C34 111.7(2)
C33 Si1 C32 109.3(2)
C27 Si1 C32 103.7(2)
C34 Si1 C32 107.7(2)
Si1 C32 H32A 109.5
Si1 C32 H32B 109.5
H32A C32 H32B 109.5
Si1 C32 H32C 109.5
H32A C32 H32C 109.5
H32B C32 H32C 109.5
Si1 C33 H33A 109.5
Si1 C33 H33B 109.5
H33A C33 H33B 109.5
Si1 C33 H33C 109.5
H33A C33 H33C 109.5
H33B C33 H33C 109.5
Si1 C34 H34A 109.5
Si1 C34 H34B 109.5
H34A C34 H34B 109.5
Si1 C34 H34C 109.5
H34A C34 H34C 109.5
H34B C34 H34C 109.5
C37 Si2 C35 109.6(3)
C37 Si2 C30 109.9(2)
C35 Si2 C30 116.9(2)
C37 Si2 C36 107.6(3)
C35 Si2 C36 107.0(3)
C30 Si2 C36 105.3(2)
Si2 C35 H35A 109.5
Si2 C35 H35B 109.5
H35A C35 H35B 109.5
Si2 C35 H35C 109.5
H35A C35 H35C 109.5
H35B C35 H35C 109.5
Si2 C36 H36A 109.5
Si2 C36 H36B 109.5
H36A C36 H36B 109.5
Si2 C36 H36C 109.5
H36A C36 H36C 109.5
H36B C36 H36C 109.5
Si2 C37 H37A 109.5
Si2 C37 H37B 109.5
H37A C37 H37B 109.5
Si2 C37 H37C 109.5
H37A C37 H37C 109.5
H37B C37 H37C 109.5

loop_
_geom_bond_atom_site_label_1
_geom_bond_atom_site_label_2
_geom_bond_distance
Br1 Fe1 2.4635(8)
Fe1 C28 2.066(5)
Fe1 C29 2.073(5)
Fe1 C31 2.106(5)
Fe1 C27 2.136(5)
Fe1 C30 2.151(5)
Fe1 P1 2.2006(13)
Fe1 P2 2.2102(13)
C1 C2 1.543(7)
C1 P1 1.859(5)
C1 H1A 0.9900
C1 H1B 0.9900
C2 P2 1.851(5)
C2 H2A 0.9900
C2 H2B 0.9900
P1 C3 1.832(5)
P1 C9 1.849(5)
C3 C4 1.385(7)
C3 C8 1.411(7)
C4 C5 1.386(8)
C4 H4 0.9500
C5 C6 1.402(8)
C5 H5 0.9500
C6 C7 1.384(9)
C6 H6 0.9500
C7 C8 1.385(8)
C7 H7 0.9500
C8 H8 0.9500
C9 C10 1.389(7)
C9 C14 1.403(7)
C10 C11 1.401(7)
C10 H10 0.9500
C11 C12 1.375(7)
C11 H11 0.9500
C12 C13 1.396(7)
C12 H12 0.9500
C13 C14 1.388(7)
C13 H13 0.9500
C14 H14 0.9500
P2 C21 1.829(5)
P2 C15 1.846(5)
C15 C16 1.388(7)
C15 C20 1.391(7)
C16 C17 1.389(8)
C16 H16 0.9500
C17 C18 1.395(8)
C17 H17 0.9500
C18 C19 1.374(9)
C18 H18 0.9500
C19 C20 1.393(8)
C19 H19 0.9500
C20 H20 0.9500
C21 C22 1.399(7)
C21 C26 1.406(7)
C22 C23 1.400(7)
C22 H22 0.9500
C23 C24 1.364(8)
C23 H23 0.9500
C24 C25 1.387(8)
C24 H24 0.9500
C25 C26 1.381(7)
C25 H25 0.9500
C26 H26 0.9500
C27 C28 1.436(6)
C27 C31 1.436(7)
C27 Si1 1.864(5)
C28 C29 1.419(7)
C28 H28 0.9500
C29 C30 1.438(6)
C29 H29 0.9500
C30 C31 1.421(6)
C30 Si2 1.871(5)
C31 H31 0.9500
Si1 C33 1.859(5)
Si1 C34 1.868(6)
Si1 C32 1.868(5)
C32 H32A 0.9800
C32 H32B 0.9800
C32 H32C 0.9800
C33 H33A 0.9800
C33 H33B 0.9800
C33 H33C 0.9800
C34 H34A 0.9800
C34 H34B 0.9800
C34 H34C 0.9800
Si2 C37 1.861(5)
Si2 C35 1.864(5)
Si2 C36 1.879(6)
C35 H35A 0.9800
C35 H35B 0.9800
C35 H35C 0.9800
C36 H36A 0.9800
C36 H36B 0.9800
C36 H36C 0.9800
C37 H37A 0.9800
C37 H37B 0.9800
C37 H37C 0.9800

loop_
_geom_torsion_atom_site_label_1
_geom_torsion_atom_site_label_2
_geom_torsion_atom_site_label_3
_geom_torsion_atom_site_label_4
_geom_torsion
P1 C1 C2 P2 2.9(4)
C2 C1 P1 C3 -160.6(3)
C2 C1 P1 C9 95.6(3)
C2 C1 P1 Fe1 -31.8(3)
C28 Fe1 P1 C3 -71.9(2)
C29 Fe1 P1 C3 -105.9(2)
C31 Fe1 P1 C3 -19.1(3)
C27 Fe1 P1 C3 -33.1(2)
C30 Fe1 P1 C3 -103.5(4)
P2 Fe1 P1 C3 157.11(19)
Br1 Fe1 P1 C3 67.00(19)
C28 Fe1 P1 C9 53.2(2)
C29 Fe1 P1 C9 19.1(2)
C31 Fe1 P1 C9 105.9(3)
C27 Fe1 P1 C9 91.9(2)
C30 Fe1 P1 C9 21.6(4)
P2 Fe1 P1 C9 -77.81(18)
Br1 Fe1 P1 C9 -167.92(17)
C28 Fe1 P1 C1 169.1(2)
C29 Fe1 P1 C1 135.1(2)
C31 Fe1 P1 C1 -138.1(3)
C27 Fe1 P1 C1 -152.1(2)
C30 Fe1 P1 C1 137.5(4)
P2 Fe1 P1 C1 38.12(16)
Br1 Fe1 P1 C1 -51.99(16)
C9 P1 C3 C4 -34.6(4)
C1 P1 C3 C4 -139.4(4)
Fe1 P1 C3 C4 99.4(4)
C9 P1 C3 C8 148.8(4)
C1 P1 C3 C8 43.9(5)
Fe1 P1 C3 C8 -77.3(4)
C8 C3 C4 C5 0.3(8)
P1 C3 C4 C5 -176.4(4)
C3 C4 C5 C6 1.5(8)
C4 C5 C6 C7 -2.4(8)
C5 C6 C7 C8 1.5(9)
C6 C7 C8 C3 0.3(8)
C4 C3 C8 C7 -1.2(8)
P1 C3 C8 C7 175.6(4)
C3 P1 C9 C10 125.5(4)
C1 P1 C9 C10 -127.8(4)
Fe1 P1 C9 C10 -8.5(5)
C3 P1 C9 C14 -58.6(4)
C1 P1 C9 C14 48.1(4)
Fe1 P1 C9 C14 167.4(3)
C14 C9 C10 C11 -0.6(7)
P1 C9 C10 C11 175.4(4)
C9 C10 C11 C12 -0.6(8)
C10 C11 C12 C13 0.3(8)
C11 C12 C13 C14 1.1(8)
C12 C13 C14 C9 -2.3(8)
C10 C9 C14 C13 2.0(8)
P1 C9 C14 C13 -174.0(4)
C1 C2 P2 C21 -98.7(3)
C1 C2 P2 C15 157.1(3)
C1 C2 P2 Fe1 26.8(4)
C28 Fe1 P2 C21 -7.1(3)
C29 Fe1 P2 C21 -35.4(2)
C31 Fe1 P2 C21 -101.0(3)
C27 Fe1 P2 C21 -50.4(6)
C30 Fe1 P2 C21 -75.8(2)
P1 Fe1 P2 C21 81.99(19)
Br1 Fe1 P2 C21 171.65(19)
C28 Fe1 P2 C15 118.8(3)
C29 Fe1 P2 C15 90.6(2)
C31 Fe1 P2 C15 25.0(3)
C27 Fe1 P2 C15 75.6(6)
C30 Fe1 P2 C15 50.2(2)
P1 Fe1 P2 C15 -152.03(19)
Br1 Fe1 P2 C15 -62.36(19)
C28 Fe1 P2 C2 -125.4(3)
C29 Fe1 P2 C2 -153.7(2)
C31 Fe1 P2 C2 140.8(2)
C27 Fe1 P2 C2 -168.6(6)
C30 Fe1 P2 C2 165.9(2)
P1 Fe1 P2 C2 -36.27(17)
Br1 Fe1 P2 C2 53.39(17)
C21 P2 C15 C16 -26.1(5)
C2 P2 C15 C16 81.7(4)
Fe1 P2 C15 C16 -158.8(4)
C21 P2 C15 C20 154.3(4)
C2 P2 C15 C20 -97.9(4)
Fe1 P2 C15 C20 21.6(5)
C20 C15 C16 C17 -0.2(8)
P2 C15 C16 C17 -179.8(4)
C15 C16 C17 C18 -1.1(8)
C16 C17 C18 C19 2.0(9)
C17 C18 C19 C20 -1.5(9)
C16 C15 C20 C19 0.8(8)
P2 C15 C20 C19 -179.6(4)
C18 C19 C20 C15 0.1(9)
C15 P2 C21 C22 119.6(4)
C2 P2 C21 C22 15.9(5)
Fe1 P2 C21 C22 -103.8(4)
C15 P2 C21 C26 -63.4(4)
C2 P2 C21 C26 -167.1(4)
Fe1 P2 C21 C26 73.2(4)
C26 C21 C22 C23 -2.5(7)
P2 C21 C22 C23 174.5(4)
C21 C22 C23 C24 1.9(8)
C22 C23 C24 C25 0.2(8)
C23 C24 C25 C26 -1.6(8)
C24 C25 C26 C21 0.9(8)
C22 C21 C26 C25 1.1(8)
P2 C21 C26 C25 -176.1(4)
C29 Fe1 C27 C28 37.5(3)
C31 Fe1 C27 C28 116.0(4)
C30 Fe1 C27 C28 80.7(3)
P1 Fe1 C27 C28 -76.7(3)
P2 Fe1 C27 C28 53.5(7)
Br1 Fe1 C27 C28 -169.3(3)
C28 Fe1 C27 C31 -116.0(4)
C29 Fe1 C27 C31 -78.5(3)
C30 Fe1 C27 C31 -35.3(3)
P1 Fe1 C27 C31 167.3(2)
P2 Fe1 C27 C31 -62.5(7)
Br1 Fe1 C27 C31 74.7(3)
C28 Fe1 C27 Si1 128.7(6)
C29 Fe1 C27 Si1 166.2(5)
C31 Fe1 C27 Si1 -115.3(5)
C30 Fe1 C27 Si1 -150.6(4)
P1 Fe1 C27 Si1 52.0(4)
P2 Fe1 C27 Si1 -177.8(2)
Br1 Fe1 C27 Si1 -40.6(4)
C31 C27 C28 C29 -0.8(5)
Si1 C27 C28 C29 160.0(4)
Fe1 C27 C28 C29 -60.7(3)
C31 C27 C28 Fe1 59.9(3)
Si1 C27 C28 Fe1 -139.3(4)
C31 Fe1 C28 C29 80.3(3)
C27 Fe1 C28 C29 119.3(4)
C30 Fe1 C28 C29 37.6(3)
P1 Fe1 C28 C29 -130.0(2)
P2 Fe1 C28 C29 -46.5(3)
Br1 Fe1 C28 C29 135.4(2)
C29 Fe1 C28 C27 -119.3(4)
C31 Fe1 C28 C27 -38.9(3)
C30 Fe1 C28 C27 -81.6(3)
P1 Fe1 C28 C27 110.7(3)
P2 Fe1 C28 C27 -165.7(2)
Br1 Fe1 C28 C27 16.1(4)
C27 C28 C29 C30 -0.5(5)
Fe1 C28 C29 C30 -62.8(3)
C27 C28 C29 Fe1 62.2(3)
C31 Fe1 C29 C28 -80.6(3)
C27 Fe1 C29 C28 -37.3(3)
C30 Fe1 C29 C28 -118.5(4)
P1 Fe1 C29 C28 60.0(3)
P2 Fe1 C29 C28 146.4(2)
Br1 Fe1 C29 C28 -105.2(3)
C28 Fe1 C29 C30 118.5(4)
C31 Fe1 C29 C30 37.9(3)
C27 Fe1 C29 C30 81.2(3)
P1 Fe1 C29 C30 178.5(2)
P2 Fe1 C29 C30 -95.1(2)
Br1 Fe1 C29 C30 13.4(4)
C28 C29 C30 C31 1.7(5)
Fe1 C29 C30 C31 -59.0(3)
C28 C29 C30 Si2 -156.1(4)
Fe1 C29 C30 Si2 143.2(4)
C28 C29 C30 Fe1 60.7(3)
C28 Fe1 C30 C31 79.3(3)
C29 Fe1 C30 C31 117.2(4)
C27 Fe1 C30 C31 35.8(3)
P1 Fe1 C30 C31 113.8(4)
P2 Fe1 C30 C31 -150.4(2)
Br1 Fe1 C30 C31 -55.9(3)
C28 Fe1 C30 C29 -37.9(3)
C31 Fe1 C30 C29 -117.2(4)
C27 Fe1 C30 C29 -81.4(3)
P1 Fe1 C30 C29 -3.4(5)
P2 Fe1 C30 C29 92.4(3)
Br1 Fe1 C30 C29 -173.1(2)
C28 Fe1 C30 Si2 -170.2(4)
C29 Fe1 C30 Si2 -132.2(5)
C31 Fe1 C30 Si2 110.6(5)
C27 Fe1 C30 Si2 146.3(4)
P1 Fe1 C30 Si2 -135.7(3)
P2 Fe1 C30 Si2 -39.8(4)
Br1 Fe1 C30 Si2 54.6(4)
C29 C30 C31 C27 -2.3(5)
Si2 C30 C31 C27 159.2(3)
Fe1 C30 C31 C27 -60.2(3)
C29 C30 C31 Fe1 57.9(3)
Si2 C30 C31 Fe1 -140.5(3)
C28 C27 C31 C30 2.0(5)
Si1 C27 C31 C30 -161.1(3)
Fe1 C27 C31 C30 60.7(3)
C28 C27 C31 Fe1 -58.8(3)
Si1 C27 C31 Fe1 138.1(3)
C28 Fe1 C31 C30 -82.9(3)
C29 Fe1 C31 C30 -38.7(3)
C27 Fe1 C31 C30 -122.1(4)
P1 Fe1 C31 C30 -143.5(2)
P2 Fe1 C31 C30 41.6(3)
Br1 Fe1 C31 C30 129.9(2)
C28 Fe1 C31 C27 39.3(3)
C29 Fe1 C31 C27 83.5(3)
C30 Fe1 C31 C27 122.1(4)
P1 Fe1 C31 C27 -21.3(4)
P2 Fe1 C31 C27 163.7(2)
Br1 Fe1 C31 C27 -108.0(3)
C28 C27 Si1 C33 132.3(5)
C31 C27 Si1 C33 -69.9(5)
Fe1 C27 Si1 C33 26.1(5)
C28 C27 Si1 C34 6.4(6)
C31 C27 Si1 C34 164.3(4)
Fe1 C27 Si1 C34 -99.8(4)
C28 C27 Si1 C32 -109.3(5)
C31 C27 Si1 C32 48.5(4)
Fe1 C27 Si1 C32 144.5(4)
C31 C30 Si2 C37 32.0(5)
C29 C30 Si2 C37 -172.7(5)
Fe1 C30 Si2 C37 -61.2(5)
C31 C30 Si2 C35 157.7(4)
C29 C30 Si2 C35 -47.0(5)
Fe1 C30 Si2 C35 64.5(5)
C31 C30 Si2 C36 -83.7(4)
C29 C30 Si2 C36 71.6(5)
Fe1 C30 Si2 C36 -176.9(4)
